data_9009956
loop_
_publ_author_name
'Sacerdoti, M.'
'Sani, A.'
'Vezzalini, G.'

_publ_section_title
;
 Structural refinement of two barrerites from Alaska
 Note: sample 1
;
_journal_name_full 'Microporous and Mesoporous Materials'
_journal_page_first 103
_journal_page_last 109
_journal_paper_doi 10.1016/S1387-1811(99)00028-1
_journal_volume 30
_journal_year 1999
_chemical_compound_source 'Kuiu Island, Alaska, USA'
_chemical_formula_sum 'Al3.974 Ca0.56 H56 K0.864 Na2.476 O47.17 Si14.026'
_chemical_name_mineral Barrerite
_space_group_IT_number 63
_symmetry_space_group_name_Hall '-A 2a 2a'
_symmetry_space_group_name_H-M 'A m m a'
_cell_angle_alpha 90
_cell_angle_beta 90
_cell_angle_gamma 90
_cell_formula_units_Z 4
_cell_length_a 13.598
_cell_length_b 18.177
_cell_length_c 17.790
_cell_volume 4397.169
_database_code_amcsd 0014404
_exptl_crystal_density_diffrn 2.153
_cod_original_formula_sum 'Na2.476 Ca.56 K.864 (Si14.026 Al3.974) O47.17 H56'
_cod_database_code 9009956

loop_
_space_group_symop_operation_xyz
x,y,z
x,1/2+y,1/2+z
1/2+x,y,-z
1/2+x,1/2+y,1/2-z
1/2-x,-y,z
1/2-x,1/2-y,1/2+z
x,-y,z
x,1/2-y,1/2+z
-x,y,-z
-x,1/2+y,1/2-z
1/2-x,y,z
1/2-x,1/2+y,1/2+z
1/2+x,-y,-z
1/2+x,1/2-y,1/2-z
-x,-y,-z
-x,1/2-y,1/2-z

loop_
_atom_site_label
_atom_site_fract_x
_atom_site_fract_y
_atom_site_fract_z
_atom_site_occupancy
_atom_site_U_iso_or_equiv
_atom_site_type_symbol
_atom_site_attached_hydrogens
NaC1 0.25000 0.00000 0.04390 0.52000 0.08800 Na 0
CaC1p 0.25000 0.00000 0.45690 0.56000 0.05400 Ca 0
NaC2 0.03300 0.06400 0.03400 0.30000 0.16700 Na 0
KC2p 0.07700 0.07200 0.44700 0.21600 0.16100 K 0
NaC2p 0.07700 0.07200 0.44700 0.12400 0.16100 Na 0
NaC3 0.16200 0.00000 0.24600 0.13000 0.08500 Na 0
SiT1 0.13546 0.30410 0.12498 0.77920 0.01340 Si 0
AlT1 0.13546 0.30410 0.12498 0.22080 0.01340 Al 0
SiT1p 0.13613 0.31174 0.37241 0.77920 0.01420 Si 0
AlT1p 0.13613 0.31174 0.37241 0.22080 0.01420 Al 0
SiT3 0.05102 0.41097 0.24369 0.77920 0.01400 Si 0
AlT3 0.05102 0.41097 0.24369 0.22080 0.01400 Al 0
SiT4 0.13870 0.18434 0.25369 0.77920 0.01270 Si 0
AlT4 0.13870 0.18434 0.25369 0.22080 0.01270 Al 0
SiT5 0.00000 0.24037 0.00000 0.77920 0.01660 Si 0
AlT5 0.00000 0.24037 0.00000 0.22080 0.01660 Al 0
O1 0.07060 0.29500 0.04880 1.00000 0.03300 O 0
O1p 0.06480 0.31360 0.44690 1.00000 0.03000 O 0
O3 0.12020 0.23300 0.17930 1.00000 0.03300 O 0
O3p 0.12450 0.23310 0.32920 1.00000 0.02770 O 0
O4 0.10360 0.38010 0.16660 1.00000 0.03300 O 0
O4p 0.10850 0.38070 0.31810 1.00000 0.03400 O 0
O7 0.25000 0.31130 0.09840 1.00000 0.03000 O 0
O7p 0.25000 0.32240 0.40110 1.00000 0.02500 O 0
O8 0.06580 0.11390 0.25460 1.00000 0.02800 O 0
O9 0.05490 0.50000 0.24310 1.00000 0.03100 O 0
O10 0.25000 0.15060 0.25210 1.00000 0.02280 O 0
Wat1 0.22200 0.12300 0.05800 0.51000 0.07800 O 2
Wat1p 0.16700 0.10800 0.44400 0.28000 0.10200 O 2
Wat2p 0.25000 0.12700 0.44800 0.58000 0.07600 O 2
Wat3 0.19200 0.00000 0.17600 0.29000 0.09100 O 2
Wat3p 0.22900 0.00000 0.32700 0.24000 0.03800 O 2
Wat4 0.12300 0.00000 0.11700 0.56000 0.29600 O 2
Wat4p 0.17800 0.00000 0.32300 0.42000 0.13200 O 2
Wat5 0.17800 0.50000 0.07800 0.28000 0.04200 O 2
Wat5p 0.21100 0.50000 0.40500 0.19000 0.06000 O 2
Wat6 0.10700 0.50000 0.06600 0.46000 0.07600 O 2
Wat6p 0.12200 0.50000 0.44300 0.48000 0.10700 O 2
Wat8 0.25000 0.50000 0.09800 0.40000 0.06800 O 2
Wat8p 0.25000 0.50000 0.35700 0.61000 0.02100 O 2

loop_
_cod_changelog_entry_id
_cod_changelog_entry_author
_cod_changelog_entry_date
_cod_changelog_entry_text
1
;cod-tools version 3.8.0
Id: cif_guess_AMCSD_atom_types 9581 2023-05-17 12:35:41Z saulius
;
2023-05-23T09:17:35+03:00
;Derived atom types and hydrogen counts
from atom names that follow the AMCSD naming convention
(Wat == water, O-H == hydroxyl).
;

loop_
_cod_related_entry_id
_cod_related_entry_database
_cod_related_entry_code
1 AMCSD 0014404
